data_2212168
loop_
_publ_author_name
'Silvino, Alexandre C.'
'Ferreira, Leonardo C.'
'Dias, Marcos L.'
'Filgueiras, Carlos Alberto L.'
'H\"orner, Manfredo'
'Visentin, Lorenzo do C.'
'Bordinhao, Jairo'

_publ_section_title
;
 2-(1-Naphthylimino)-1-acenaphthen-1-one
;
_journal_coeditor_code GG3060
_journal_issue 2
_journal_name_full 'Acta Crystallographica Section E'
_journal_page_first o999
_journal_page_last o1000
_journal_paper_doi 10.1107/S1600536806055243
_journal_volume 63
_journal_year 2007
_chemical_formula_iupac 'C22 H13 N O'
_chemical_formula_moiety 'C22 H13 N O'
_chemical_formula_sum 'C22 H13 N O'
_chemical_formula_weight 307.33
_chemical_name_systematic
;
2-(1-Naphthylimino)-1-acenaphthen-1-one
;
_space_group_IT_number 14
_symmetry_cell_setting monoclinic
_symmetry_space_group_name_Hall '-P 2ybc'
_symmetry_space_group_name_H-M 'P 1 21/c 1'
_audit_creation_method 'WinGX routine CIF_UPDATE'
_cell_angle_alpha 90
_cell_angle_beta 100.387(3)
_cell_angle_gamma 90
_cell_formula_units_Z 4
_cell_length_a 8.2350(7)
_cell_length_b 15.4991(13)
_cell_length_c 11.9910(12)
_cell_measurement_reflns_used 87
_cell_measurement_temperature 295(2)
_cell_measurement_theta_max 57.9
_cell_measurement_theta_min 2.1
_cell_volume 1505.4(2)
_computing_cell_refinement 'SAINT (Bruker, 2004)'
_computing_data_collection 'COSMO/APEX2 (Bruker, 2004)'
_computing_data_reduction SAINT
_computing_molecular_graphics 'ORTEP-3 (Farrugia, 1997)'
_computing_publication_material 'WinGX (Farrugia, 1999)'
_computing_structure_refinement 'SHELXL97 (Sheldrick, 1997)'
_computing_structure_solution 'SHELXS97 (Sheldrick, 1997)'
_diffrn_ambient_temperature 295(2)
_diffrn_measured_fraction_theta_full 0.997
_diffrn_measured_fraction_theta_max 0.997
_diffrn_measurement_device_type 'Bruker APEX-II CCD'
_diffrn_measurement_method '\f and \w'
_diffrn_radiation_monochromator graphite
_diffrn_radiation_source 'fine-focus sealed tube'
_diffrn_radiation_type MoK\a
_diffrn_radiation_wavelength 0.71073
_diffrn_reflns_av_R_equivalents 0.0564
_diffrn_reflns_limit_h_max 9
_diffrn_reflns_limit_h_min -9
_diffrn_reflns_limit_k_max 18
_diffrn_reflns_limit_k_min -18
_diffrn_reflns_limit_l_max 14
_diffrn_reflns_limit_l_min -14
_diffrn_reflns_number 12556
_diffrn_reflns_theta_full 25.5
_diffrn_reflns_theta_max 25.5
_diffrn_reflns_theta_min 3.55
_diffrn_standards_decay_% 0
_exptl_absorpt_coefficient_mu 0.083
_exptl_absorpt_correction_type none
_exptl_crystal_colour red
_exptl_crystal_density_diffrn 1.356
_exptl_crystal_density_method 'not measured'
_exptl_crystal_description block
_exptl_crystal_F_000 640
_exptl_crystal_size_max 0.36
_exptl_crystal_size_mid 0.25
_exptl_crystal_size_min 0.20
_refine_diff_density_max 0.16
_refine_diff_density_min -0.15
_refine_ls_extinction_coef 0.0062(16)
_refine_ls_extinction_expression Fc^*^=kFc[1+0.001xFc^2^\l^3^/sin(2\q)]^-1/4^
_refine_ls_extinction_method SHELXL97
_refine_ls_goodness_of_fit_ref 1.006
_refine_ls_hydrogen_treatment constr
_refine_ls_matrix_type full
_refine_ls_number_parameters 218
_refine_ls_number_reflns 2788
_refine_ls_number_restraints 0
_refine_ls_restrained_S_all 1.006
_refine_ls_R_factor_gt 0.0446
_refine_ls_shift/su_max 0.000
_refine_ls_structure_factor_coef Fsqd
_refine_ls_weighting_details 'calc w=1/[\s^2^(Fo^2^)+(0.0317P)^2^] where P=(Fo^2^+2Fc^2^)/3'
_refine_ls_weighting_scheme calc
_refine_ls_wR_factor_ref 0.1108
_reflns_number_gt 1698
_reflns_number_total 2788
_reflns_threshold_expression I>2\s(I)
_cod_data_source_file gg3060.cif
_cod_data_source_block I
_cod_original_sg_symbol_H-M 'P 21/c'
_cod_database_code 2212168
_cod_database_fobs_code 2212168

loop_
_symmetry_equiv_pos_as_xyz
'x, y, z'
'-x, y+1/2, -z+1/2'
'-x, -y, -z'
'x, -y-1/2, z-1/2'

loop_
_atom_site_type_symbol
_atom_site_label
_atom_site_fract_x
_atom_site_fract_y
_atom_site_fract_z
_atom_site_U_iso_or_equiv
_atom_site_adp_type
_atom_site_calc_flag
_atom_site_refinement_flags
_atom_site_occupancy
C C1 0.1392(2) 0.16516(11) 0.38859(14) 0.0449(4) Uani d . 1
C C2 0.0206(2) 0.10793(12) 0.30684(16) 0.0501(5) Uani d . 1
C C3 0.0577(2) 0.01825(11) 0.34356(15) 0.0460(5) Uani d . 1
C C4 0.18218(19) 0.02214(10) 0.44095(14) 0.0420(4) Uani d . 1
C C5 0.23560(19) 0.10705(10) 0.47219(15) 0.0428(4) Uani d . 1
C C6 0.3545(2) 0.11825(11) 0.56627(16) 0.0492(5) Uani d . 1
H H1A 0.3931 0.1732 0.5884 0.059 Uiso calc R 1
C C7 0.4179(2) 0.04512(12) 0.62927(16) 0.0534(5) Uani d . 1
H H2 0.4969 0.0528 0.6944 0.064 Uiso calc R 1
C C8 0.3671(2) -0.03682(11) 0.59794(16) 0.0530(5) Uani d . 1
H H3 0.4131 -0.0835 0.6411 0.064 Uiso calc R 1
C C9 0.2460(2) -0.05096(11) 0.50101(16) 0.0469(5) Uani d . 1
C C10 0.1813(2) -0.13110(11) 0.45640(18) 0.0573(5) Uani d . 1
H H6 0.2209 -0.182 0.4924 0.069 Uiso calc R 1
C C11 0.0616(2) -0.13464(13) 0.36109(18) 0.0611(6) Uani d . 1
H H7 0.0218 -0.1882 0.3339 0.073 Uiso calc R 1
C C12 -0.0031(2) -0.06014(13) 0.30325(17) 0.0563(5) Uani d . 1
H H8 -0.0852 -0.0639 0.2391 0.068 Uiso calc R 1
C C13 0.2552(2) 0.29914(11) 0.44608(16) 0.0503(5) Uani d . 1
C C14 0.2088(3) 0.34240(12) 0.53457(18) 0.0615(6) Uani d . 1
H H14 0.1022 0.3361 0.549 0.074 Uiso calc R 1
C C15 0.3221(3) 0.39657(13) 0.60401(18) 0.0690(6) Uani d . 1
H H15 0.2898 0.4255 0.6644 0.083 Uiso calc R 1
C C16 0.4773(3) 0.40682(12) 0.58361(18) 0.0644(6) Uani d . 1
H H16 0.5511 0.4422 0.6307 0.077 Uiso calc R 1
C C17 0.5283(2) 0.36453(11) 0.49197(16) 0.0528(5) Uani d . 1
C C18 0.4161(2) 0.31019(10) 0.42112(15) 0.0470(5) Uani d . 1
C C19 0.4697(2) 0.26893(11) 0.32848(16) 0.0525(5) Uani d . 1
H H19 0.3974 0.2331 0.2809 0.063 Uiso calc R 1
C C20 0.6249(3) 0.28105(13) 0.30846(18) 0.0640(6) Uani d . 1
H H22 0.658 0.2535 0.2474 0.077 Uiso calc R 1
C C21 0.7355(3) 0.33445(14) 0.37853(19) 0.0679(6) Uani d . 1
H H21 0.8415 0.3424 0.3637 0.081 Uiso calc R 1
C C22 0.6896(2) 0.37469(13) 0.46762(19) 0.0634(6) Uani d . 1
H H20 0.765 0.4097 0.5139 0.076 Uiso calc R 1
N N1 0.14006(17) 0.24672(10) 0.37324(13) 0.0518(4) Uani d . 1
O O1 -0.08050(16) 0.13425(9) 0.22765(12) 0.0716(4) Uani d . 1

loop_
_atom_site_aniso_label
_atom_site_aniso_U_11
_atom_site_aniso_U_22
_atom_site_aniso_U_33
_atom_site_aniso_U_12
_atom_site_aniso_U_13
_atom_site_aniso_U_23
C1 0.0423(10) 0.0469(11) 0.0444(11) 0.0015(8) 0.0049(9) 0.0049(9)
C2 0.0429(11) 0.0615(12) 0.0443(11) -0.0015(9) 0.0034(9) 0.0038(9)
C3 0.0421(10) 0.0518(11) 0.0446(11) -0.0032(9) 0.0095(9) -0.0031(9)
C4 0.0398(10) 0.0439(10) 0.0434(11) 0.0017(8) 0.0103(8) 0.0009(8)
C5 0.0406(10) 0.0420(10) 0.0447(11) 0.0008(8) 0.0044(8) 0.0031(8)
C6 0.0484(10) 0.0462(10) 0.0496(11) -0.0009(9) -0.0004(9) 0.0008(9)
C7 0.0526(11) 0.0560(12) 0.0471(12) 0.0015(9) -0.0029(9) 0.0060(9)
C8 0.0563(11) 0.0486(11) 0.0530(12) 0.0074(9) 0.0065(10) 0.0097(9)
C9 0.0467(10) 0.0457(11) 0.0500(11) 0.0010(9) 0.0130(9) 0.0016(9)
C10 0.0697(13) 0.0428(11) 0.0622(14) -0.0012(9) 0.0192(11) 0.0015(9)
C11 0.0716(14) 0.0513(12) 0.0636(14) -0.0143(10) 0.0213(12) -0.0110(10)
C12 0.0544(11) 0.0643(13) 0.0502(12) -0.0109(10) 0.0095(9) -0.0098(10)
C13 0.0565(12) 0.0413(10) 0.0505(12) 0.0039(9) 0.0023(10) 0.0067(9)
C14 0.0649(13) 0.0573(12) 0.0641(14) 0.0024(11) 0.0168(11) 0.0048(11)
C15 0.0966(17) 0.0556(12) 0.0578(13) 0.0007(12) 0.0220(13) -0.0049(11)
C16 0.0812(15) 0.0524(12) 0.0579(13) -0.0127(11) 0.0082(12) -0.0031(10)
C17 0.0630(13) 0.0428(11) 0.0495(12) -0.0037(9) 0.0017(10) 0.0091(9)
C18 0.0547(12) 0.0390(10) 0.0449(11) 0.0047(9) 0.0028(9) 0.0092(8)
C19 0.0606(13) 0.0470(11) 0.0475(12) 0.0035(9) 0.0035(10) 0.0053(9)
C20 0.0660(14) 0.0687(14) 0.0574(14) 0.0126(11) 0.0114(12) 0.0100(11)
C21 0.0586(13) 0.0766(15) 0.0676(16) 0.0037(12) 0.0091(12) 0.0218(13)
C22 0.0632(14) 0.0625(13) 0.0599(14) -0.0083(10) -0.0016(11) 0.0129(11)
N1 0.0494(9) 0.0498(10) 0.0531(10) 0.0022(7) 0.0009(8) 0.0066(8)
O1 0.0650(9) 0.0784(10) 0.0616(10) -0.0011(7) -0.0146(8) 0.0085(7)

loop_
_atom_type_symbol
_atom_type_description
_atom_type_scat_dispersion_real
_atom_type_scat_dispersion_imag
_atom_type_scat_source
C C 0.0033 0.0016 'International Tables Vol C Tables 4.2.6.8 and 6.1.1.4'
H H 0 0 'International Tables Vol C Tables 4.2.6.8 and 6.1.1.4'
N N 0.0061 0.0033 'International Tables Vol C Tables 4.2.6.8 and 6.1.1.4'
O O 0.0106 0.006 'International Tables Vol C Tables 4.2.6.8 and 6.1.1.4'

loop_
_geom_angle_atom_site_label_1
_geom_angle_atom_site_label_2
_geom_angle_atom_site_label_3
_geom_angle
_geom_angle_publ_flag
O1 C2 C1 124.92(17) yes
O1 C2 C3 128.78(17) yes
C1 C2 C3 106.29(15) yes
N1 C1 C2 119.95(15) yes
N1 C1 C5 133.49(16) yes
C1 N1 C13 119.81(14) yes
C5 C1 C2 106.54(14) ?
C12 C3 C4 119.72(17) ?
C12 C3 C2 133.54(18) ?
C4 C3 C2 106.74(15) ?
C9 C4 C3 122.92(16) ?
C9 C4 C5 123.27(16) ?
C3 C4 C5 113.81(15) ?
C6 C5 C4 118.63(16) ?
C6 C5 C1 134.80(16) ?
C4 C5 C1 106.57(14) ?
C5 C6 C7 118.80(16) ?
C5 C6 H1A 120.6 ?
C7 C6 H1A 120.6 ?
C8 C7 C6 122.29(17) ?
C8 C7 H2 118.9 ?
C6 C7 H2 118.9 ?
C7 C8 C9 120.52(17) ?
C7 C8 H3 119.7 ?
C9 C8 H3 119.7 ?
C4 C9 C8 116.47(16) ?
C4 C9 C10 115.88(17) ?
C8 C9 C10 127.65(17) ?
C11 C10 C9 121.00(18) ?
C11 C10 H6 119.5 ?
C9 C10 H6 119.5 ?
C10 C11 C12 122.14(18) ?
C10 C11 H7 118.9 ?
C12 C11 H7 118.9 ?
C3 C12 C11 118.33(18) ?
C3 C12 H8 120.8 ?
C11 C12 H8 120.8 ?
C14 C13 C18 120.43(17) ?
C14 C13 N1 120.54(17) ?
C18 C13 N1 118.91(16) ?
C13 C14 C15 120.19(19) ?
C13 C14 H14 119.9 ?
C15 C14 H14 119.9 ?
C16 C15 C14 120.59(19) ?
C16 C15 H15 119.7 ?
C14 C15 H15 119.7 ?
C15 C16 C17 120.75(19) ?
C15 C16 H16 119.6 ?
C17 C16 H16 119.6 ?
C16 C17 C18 119.43(18) ?
C16 C17 C22 122.10(19) ?
C18 C17 C22 118.46(18) ?
C17 C18 C19 118.46(17) ?
C17 C18 C13 118.58(17) ?
C19 C18 C13 122.96(17) ?
C20 C19 C18 120.82(18) ?
C20 C19 H19 119.6 ?
C18 C19 H19 119.6 ?
C19 C20 C21 120.6(2) ?
C19 C20 H22 119.7 ?
C21 C20 H22 119.7 ?
C22 C21 C20 120.4(2) ?
C22 C21 H21 119.8 ?
C20 C21 H21 119.8 ?
C21 C22 C17 121.2(2) ?
C21 C22 H20 119.4 ?
C17 C22 H20 119.4 ?

loop_
_geom_bond_atom_site_label_1
_geom_bond_atom_site_label_2
_geom_bond_distance
_geom_bond_publ_flag
C1 N1 1.278(2) no
C1 C5 1.470(2) ?
C1 C2 1.535(2) ?
C2 O1 1.215(2) no
C2 C3 1.473(3) ?
C3 C12 1.369(2) ?
C3 C4 1.409(2) ?
C4 C9 1.394(2) ?
C4 C5 1.416(2) ?
C5 C6 1.365(2) ?
C6 C7 1.409(2) ?
C6 H1A 0.93 ?
C7 C8 1.368(2) ?
C7 H2 0.93 ?
C8 C9 1.406(3) ?
C8 H3 0.93 ?
C9 C10 1.418(2) ?
C10 C11 1.370(3) ?
C10 H6 0.93 ?
C11 C12 1.401(3) ?
C11 H7 0.93 ?
C12 H8 0.93 ?
C13 C14 1.367(3) ?
C13 C18 1.420(2) ?
C13 N1 1.423(2) no
C14 C15 1.410(3) ?
C14 H14 0.93 ?
C15 C16 1.353(3) ?
C15 H15 0.93 ?
C16 C17 1.407(3) ?
C16 H16 0.93 ?
C17 C18 1.415(2) ?
C17 C22 1.419(3) ?
C18 C19 1.419(2) ?
C19 C20 1.355(3) ?
C19 H19 0.93 ?
C20 C21 1.394(3) ?
C20 H22 0.93 ?
C21 C22 1.349(3) ?
C21 H21 0.93 ?
C22 H20 0.93 ?

loop_
_cod_related_entry_id
_cod_related_entry_database
_cod_related_entry_code
1 ChemSpider 21185649
